data_7151214
loop_
_publ_author_name
'Clayden, Jonathan'
'Vallverd\'u, Llu\'is'
'Helliwell, Madeleine'

_publ_section_title
;
 Conformational communication between the Ar-CO and Ar-N axes in
 2,2'-disubstituted benzanilides and their derivatives.
;
_journal_issue 11
_journal_name_full 'Organic &amp; biomolecular chemistry'
_journal_page_first 2106
_journal_page_last 2118
_journal_paper_doi 10.1039/b602912d
_journal_volume 4
_journal_year 2006
_chemical_formula_sum 'C20 H15 I2 N O'
_chemical_formula_weight 539.13
_chemical_name_systematic
;
?
;
_space_group_IT_number 2
_symmetry_cell_setting triclinic
_symmetry_space_group_name_Hall '-P 1'
_symmetry_space_group_name_H-M 'P -1'
_atom_sites_solution_hydrogens geom
_atom_sites_solution_primary direct
_atom_sites_solution_secondary difmap
_audit_creation_method SHELXL-97
_cell_angle_alpha 95.4550(10)
_cell_angle_beta 101.4960(10)
_cell_angle_gamma 106.2000(10)
_cell_formula_units_Z 2
_cell_length_a 9.0770(8)
_cell_length_b 10.3330(9)
_cell_length_c 10.9250(9)
_cell_measurement_reflns_used input
_cell_measurement_temperature 100(2)
_cell_measurement_theta_max 28.2615
_cell_measurement_theta_min 2.403
_cell_volume 951.82(14)
_computing_cell_refinement 'Bruker SMART'
_computing_data_collection 'Bruker SMART'
_computing_data_reduction 'Bruker SAINT'
_computing_molecular_graphics 'Bruker SHELXTL'
_computing_publication_material 'Bruker SHELXTL'
_computing_structure_refinement 'SHELXL-97 (Sheldrick, 1997)'
_computing_structure_solution 'SHELXS-97 (Sheldrick, 1990)'
_diffrn_ambient_temperature 100(2)
_diffrn_measured_fraction_theta_full 0.918
_diffrn_measured_fraction_theta_max 0.918
_diffrn_measurement_device_type 'CCD area detector'
_diffrn_measurement_method 'phi and omega scans'
_diffrn_radiation_monochromator graphite
_diffrn_radiation_source 'fine-focus sealed tube'
_diffrn_radiation_type MoK\a
_diffrn_radiation_wavelength 0.71073
_diffrn_reflns_av_R_equivalents 0.0128
_diffrn_reflns_av_sigmaI/netI 0.0191
_diffrn_reflns_limit_h_max 12
_diffrn_reflns_limit_h_min -12
_diffrn_reflns_limit_k_max 13
_diffrn_reflns_limit_k_min -13
_diffrn_reflns_limit_l_max 14
_diffrn_reflns_limit_l_min -14
_diffrn_reflns_number 8260
_diffrn_reflns_theta_full 28.29
_diffrn_reflns_theta_max 28.29
_diffrn_reflns_theta_min 1.93
_exptl_absorpt_coefficient_mu 3.310
_exptl_absorpt_correction_T_max 0.7331
_exptl_absorpt_correction_T_min 0.5573
_exptl_absorpt_correction_type multi-scan
_exptl_absorpt_process_details SADABS
_exptl_crystal_colour white
_exptl_crystal_density_diffrn 1.881
_exptl_crystal_density_meas 0
_exptl_crystal_density_method 'not measured'
_exptl_crystal_description block
_exptl_crystal_F_000 512
_exptl_crystal_size_max 0.20
_exptl_crystal_size_mid 0.15
_exptl_crystal_size_min 0.10
_refine_diff_density_max 0.592
_refine_diff_density_min -0.294
_refine_diff_density_rms 0.074
_refine_ls_extinction_method none
_refine_ls_goodness_of_fit_ref 1.075
_refine_ls_hydrogen_treatment constr
_refine_ls_matrix_type full
_refine_ls_number_parameters 217
_refine_ls_number_reflns 4336
_refine_ls_number_restraints 0
_refine_ls_restrained_S_all 1.075
_refine_ls_R_factor_all 0.0188
_refine_ls_R_factor_gt 0.0173
_refine_ls_shift/su_max 0.001
_refine_ls_shift/su_mean 0.000
_refine_ls_structure_factor_coef Fsqd
_refine_ls_weighting_details 'calc w=1/[\s^2^(Fo^2^)+(0.0187P)^2^+0.6034P] where P=(Fo^2^+2Fc^2^)/3'
_refine_ls_weighting_scheme calc
_refine_ls_wR_factor_gt 0.0430
_refine_ls_wR_factor_ref 0.0438
_reflns_number_gt 4084
_reflns_number_total 4336
_reflns_threshold_expression >2sigma(I)
_cod_data_source_file b602912d.txt
_cod_data_source_block s2040ma
_cod_depositor_comments
;
The following automatic conversions were performed:
'_symmetry_cell_setting' value 'Triclinic' changed to 'triclinic'
according to '/home/saulius/struct/CIF-dictionaries/cif_core.dic'
dictionary named 'cif_core.dic' version 2.4.1 from 2010-06-29.

Automatic conversion script
Id: cif_fix_enum 1527 2010-12-29 10:47:43Z saulius 
;
_cod_original_sg_symbol_H-M P-1
_cod_database_code 7151214

loop_
_symmetry_equiv_pos_as_xyz
'x, y, z'
'-x, -y, -z'

loop_
_atom_site_label
_atom_site_type_symbol
_atom_site_fract_x
_atom_site_fract_y
_atom_site_fract_z
_atom_site_U_iso_or_equiv
_atom_site_adp_type
_atom_site_occupancy
_atom_site_symmetry_multiplicity
_atom_site_calc_flag
_atom_site_refinement_flags
_atom_site_disorder_assembly
_atom_site_disorder_group
C1 C 0.6867(2) 0.26531(19) 0.24832(17) 0.0170(3) Uani 1 1 d . . .
C2 C 0.5936(2) 0.1490(2) 0.16307(18) 0.0193(4) Uani 1 1 d . . .
H2 H 0.6419 0.0981 0.1157 0.023 Uiso 1 1 calc R . .
C3 C 0.4309(2) 0.1067(2) 0.14662(19) 0.0226(4) Uani 1 1 d . . .
H3 H 0.3685 0.0249 0.0910 0.027 Uiso 1 1 calc R . .
C4 C 0.3594(2) 0.1840(2) 0.21137(19) 0.0228(4) Uani 1 1 d . . .
H4 H 0.2477 0.1569 0.1979 0.027 Uiso 1 1 calc R . .
C5 C 0.4508(2) 0.3004(2) 0.29549(18) 0.0194(4) Uani 1 1 d . . .
H5 H 0.4018 0.3535 0.3396 0.023 Uiso 1 1 calc R . .
C6 C 0.6145(2) 0.34027(18) 0.31585(17) 0.0176(4) Uani 1 1 d . . .
C7 C 0.8352(2) 0.4060(2) 0.0653(2) 0.0241(4) Uani 1 1 d . . .
C8 C 0.8503(3) 0.3096(2) -0.0244(2) 0.0346(5) Uani 1 1 d . . .
H8 H 0.9182 0.2565 -0.0004 0.042 Uiso 1 1 calc R . .
C9 C 0.7676(4) 0.2903(3) -0.1479(3) 0.0560(8) Uani 1 1 d . . .
H9 H 0.7786 0.2238 -0.2088 0.067 Uiso 1 1 calc R . .
C10 C 0.6686(4) 0.3668(5) -0.1840(3) 0.0719(12) Uani 1 1 d . . .
H10 H 0.6109 0.3525 -0.2694 0.086 Uiso 1 1 calc R . .
C11 C 0.6535(4) 0.4643(5) -0.0956(4) 0.0715(12) Uani 1 1 d . . .
H11 H 0.5861 0.5176 -0.1203 0.086 Uiso 1 1 calc R . .
C12 C 0.7372(3) 0.4840(3) 0.0294(3) 0.0441(7) Uani 1 1 d . . .
H12 H 0.7272 0.5511 0.0903 0.053 Uiso 1 1 calc R . .
C13 C 0.8650(2) 0.1140(2) 0.37035(18) 0.0190(4) Uani 1 1 d . . .
C14 C 0.8112(2) 0.1355(2) 0.47923(19) 0.0240(4) Uani 1 1 d . . .
H14 H 0.8263 0.2261 0.5179 0.029 Uiso 1 1 calc R . .
C15 C 0.7360(3) 0.0262(2) 0.5315(2) 0.0306(5) Uani 1 1 d . . .
H15 H 0.6994 0.0417 0.6055 0.037 Uiso 1 1 calc R . .
C16 C 0.7142(3) -0.1056(2) 0.4756(2) 0.0354(5) Uani 1 1 d . . .
H16 H 0.6622 -0.1806 0.5113 0.043 Uiso 1 1 calc R . .
C17 C 0.7676(3) -0.1293(2) 0.3683(2) 0.0298(5) Uani 1 1 d . . .
H17 H 0.7526 -0.2201 0.3303 0.036 Uiso 1 1 calc R . .
C18 C 0.8433(2) -0.0194(2) 0.31640(18) 0.0211(4) Uani 1 1 d . . .
C19 C 0.9468(2) 0.23423(19) 0.31542(18) 0.0189(4) Uani 1 1 d . . .
C20 C 0.9240(2) 0.4242(2) 0.2011(2) 0.0252(4) Uani 1 1 d . . .
H20A H 1.0360 0.4320 0.2042 0.030 Uiso 1 1 calc R . .
H20B H 0.9206 0.5097 0.2479 0.030 Uiso 1 1 calc R . .
I1 I 0.746497(14) 0.506406(12) 0.458577(12) 0.02124(4) Uani 1 1 d . . .
I2 I 0.913197(15) -0.063571(13) 0.149117(12) 0.02448(4) Uani 1 1 d . . .
N1 N 0.85497(18) 0.30757(16) 0.26254(16) 0.0189(3) Uani 1 1 d . . .
O1 O 1.08924(16) 0.26440(15) 0.32117(15) 0.0269(3) Uani 1 1 d . . .

loop_
_atom_site_aniso_label
_atom_site_aniso_U_11
_atom_site_aniso_U_22
_atom_site_aniso_U_33
_atom_site_aniso_U_23
_atom_site_aniso_U_13
_atom_site_aniso_U_12
C1 0.0145(8) 0.0187(9) 0.0184(9) 0.0059(7) 0.0044(7) 0.0048(7)
C2 0.0190(9) 0.0224(9) 0.0174(9) 0.0016(7) 0.0047(7) 0.0080(7)
C3 0.0189(9) 0.0248(10) 0.0204(9) -0.0013(8) 0.0013(7) 0.0044(8)
C4 0.0139(9) 0.0295(10) 0.0234(10) 0.0020(8) 0.0033(7) 0.0058(8)
C5 0.0189(9) 0.0234(9) 0.0200(9) 0.0056(7) 0.0070(7) 0.0107(7)
C6 0.0186(9) 0.0159(8) 0.0183(9) 0.0037(7) 0.0034(7) 0.0055(7)
C7 0.0216(9) 0.0221(10) 0.0328(11) 0.0122(8) 0.0138(8) 0.0055(8)
C8 0.0450(14) 0.0275(11) 0.0319(12) 0.0075(9) 0.0134(10) 0.0083(10)
C9 0.069(2) 0.0495(17) 0.0296(13) 0.0074(12) 0.0097(13) -0.0118(15)
C10 0.0423(17) 0.110(3) 0.0420(17) 0.044(2) -0.0009(14) -0.0135(18)
C11 0.0406(16) 0.115(3) 0.086(3) 0.081(3) 0.0274(17) 0.0369(19)
C12 0.0420(14) 0.0529(16) 0.0621(18) 0.0387(14) 0.0318(13) 0.0305(13)
C13 0.0148(8) 0.0230(9) 0.0190(9) 0.0014(7) -0.0001(7) 0.0088(7)
C14 0.0242(10) 0.0287(10) 0.0207(9) 0.0005(8) 0.0022(8) 0.0137(8)
C15 0.0377(12) 0.0408(13) 0.0207(10) 0.0092(9) 0.0110(9) 0.0198(10)
C16 0.0467(14) 0.0333(12) 0.0359(13) 0.0173(10) 0.0176(11) 0.0182(11)
C17 0.0377(12) 0.0241(10) 0.0326(11) 0.0088(9) 0.0095(10) 0.0150(9)
C18 0.0203(9) 0.0243(10) 0.0207(9) 0.0019(7) 0.0037(7) 0.0113(8)
C19 0.0168(9) 0.0193(9) 0.0185(9) -0.0055(7) 0.0030(7) 0.0057(7)
C20 0.0234(10) 0.0199(9) 0.0321(11) 0.0060(8) 0.0124(9) 0.0018(8)
I1 0.01977(7) 0.01681(7) 0.02573(7) -0.00200(5) 0.00505(5) 0.00535(5)
I2 0.02541(7) 0.02314(7) 0.02451(7) -0.00327(5) 0.00660(5) 0.00864(5)
N1 0.0144(7) 0.0194(8) 0.0232(8) 0.0030(6) 0.0064(6) 0.0042(6)
O1 0.0142(6) 0.0253(7) 0.0389(9) -0.0045(6) 0.0065(6) 0.0057(5)

loop_
_atom_type_symbol
_atom_type_description
_atom_type_scat_dispersion_real
_atom_type_scat_dispersion_imag
_atom_type_scat_source
C C 0.0033 0.0016 'International Tables Vol C Tables 4.2.6.8 and 6.1.1.4'
H H 0.0000 0.0000 'International Tables Vol C Tables 4.2.6.8 and 6.1.1.4'
N N 0.0061 0.0033 'International Tables Vol C Tables 4.2.6.8 and 6.1.1.4'
O O 0.0106 0.0060 'International Tables Vol C Tables 4.2.6.8 and 6.1.1.4'
I I -0.4742 1.8119 'International Tables Vol C Tables 4.2.6.8 and 6.1.1.4'

loop_
_geom_angle_atom_site_label_1
_geom_angle_atom_site_label_2
_geom_angle_atom_site_label_3
_geom_angle
_geom_angle_site_symmetry_1
_geom_angle_site_symmetry_3
_geom_angle_publ_flag
C2 C1 C6 119.23(17) . . ?
C2 C1 N1 119.31(16) . . ?
C6 C1 N1 121.44(17) . . ?
C3 C2 C1 120.49(18) . . ?
C3 C2 H2 119.8 . . ?
C1 C2 H2 119.8 . . ?
C2 C3 C4 119.97(18) . . ?
C2 C3 H3 120.0 . . ?
C4 C3 H3 120.0 . . ?
C5 C4 C3 119.90(18) . . ?
C5 C4 H4 120.1 . . ?
C3 C4 H4 120.1 . . ?
C4 C5 C6 120.26(17) . . ?
C4 C5 H5 119.9 . . ?
C6 C5 H5 119.9 . . ?
C5 C6 C1 120.07(17) . . ?
C5 C6 I1 118.02(14) . . ?
C1 C6 I1 121.78(13) . . ?
C8 C7 C12 119.5(2) . . ?
C8 C7 C20 119.9(2) . . ?
C12 C7 C20 120.6(2) . . ?
C9 C8 C7 120.4(3) . . ?
C9 C8 H8 119.8 . . ?
C7 C8 H8 119.8 . . ?
C8 C9 C10 120.4(3) . . ?
C8 C9 H9 119.8 . . ?
C10 C9 H9 119.8 . . ?
C9 C10 C11 119.8(3) . . ?
C9 C10 H10 120.1 . . ?
C11 C10 H10 120.1 . . ?
C10 C11 C12 119.9(3) . . ?
C10 C11 H11 120.1 . . ?
C12 C11 H11 120.1 . . ?
C7 C12 C11 120.0(3) . . ?
C7 C12 H12 120.0 . . ?
C11 C12 H12 120.0 . . ?
C18 C13 C14 118.65(19) . . ?
C18 C13 C19 121.62(17) . . ?
C14 C13 C19 119.72(17) . . ?
C15 C14 C13 120.6(2) . . ?
C15 C14 H14 119.7 . . ?
C13 C14 H14 119.7 . . ?
C16 C15 C14 119.8(2) . . ?
C16 C15 H15 120.1 . . ?
C14 C15 H15 120.1 . . ?
C17 C16 C15 120.6(2) . . ?
C17 C16 H16 119.7 . . ?
C15 C16 H16 119.7 . . ?
C16 C17 C18 119.4(2) . . ?
C16 C17 H17 120.3 . . ?
C18 C17 H17 120.3 . . ?
C17 C18 C13 120.94(19) . . ?
C17 C18 I2 117.22(15) . . ?
C13 C18 I2 121.77(15) . . ?
O1 C19 N1 122.87(18) . . ?
O1 C19 C13 121.05(18) . . ?
N1 C19 C13 116.06(16) . . ?
N1 C20 C7 111.08(16) . . ?
N1 C20 H20A 109.4 . . ?
C7 C20 H20A 109.4 . . ?
N1 C20 H20B 109.4 . . ?
C7 C20 H20B 109.4 . . ?
H20A C20 H20B 108.0 . . ?
C19 N1 C1 122.13(16) . . ?
C19 N1 C20 119.82(16) . . ?
C1 N1 C20 117.51(16) . . ?

loop_
_geom_bond_atom_site_label_1
_geom_bond_atom_site_label_2
_geom_bond_distance
_geom_bond_site_symmetry_2
_geom_bond_publ_flag
C1 C2 1.390(3) . ?
C1 C6 1.393(3) . ?
C1 N1 1.438(2) . ?
C2 C3 1.387(3) . ?
C2 H2 0.9500 . ?
C3 C4 1.387(3) . ?
C3 H3 0.9500 . ?
C4 C5 1.382(3) . ?
C4 H4 0.9500 . ?
C5 C6 1.391(3) . ?
C5 H5 0.9500 . ?
C6 I1 2.1007(19) . ?
C7 C8 1.383(3) . ?
C7 C12 1.385(3) . ?
C7 C20 1.507(3) . ?
C8 C9 1.373(4) . ?
C8 H8 0.9500 . ?
C9 C10 1.379(5) . ?
C9 H9 0.9500 . ?
C10 C11 1.382(6) . ?
C10 H10 0.9500 . ?
C11 C12 1.390(5) . ?
C11 H11 0.9500 . ?
C12 H12 0.9500 . ?
C13 C18 1.390(3) . ?
C13 C14 1.395(3) . ?
C13 C19 1.503(3) . ?
C14 C15 1.384(3) . ?
C14 H14 0.9500 . ?
C15 C16 1.382(3) . ?
C15 H15 0.9500 . ?
C16 C17 1.381(3) . ?
C16 H16 0.9500 . ?
C17 C18 1.388(3) . ?
C17 H17 0.9500 . ?
C18 I2 2.102(2) . ?
C19 O1 1.229(2) . ?
C19 N1 1.359(2) . ?
C20 N1 1.482(2) . ?
C20 H20A 0.9900 . ?
C20 H20B 0.9900 . ?

loop_
_geom_torsion_atom_site_label_1
_geom_torsion_atom_site_label_2
_geom_torsion_atom_site_label_3
_geom_torsion_atom_site_label_4
_geom_torsion
_geom_torsion_site_symmetry_1
_geom_torsion_site_symmetry_2
_geom_torsion_site_symmetry_3
_geom_torsion_site_symmetry_4
_geom_torsion_publ_flag
C6 C1 C2 C3 -0.9(3) . . . . ?
N1 C1 C2 C3 -179.38(18) . . . . ?
C1 C2 C3 C4 2.8(3) . . . . ?
C2 C3 C4 C5 -2.2(3) . . . . ?
C3 C4 C5 C6 -0.2(3) . . . . ?
C4 C5 C6 C1 2.1(3) . . . . ?
C4 C5 C6 I1 -173.76(15) . . . . ?
C2 C1 C6 C5 -1.5(3) . . . . ?
N1 C1 C6 C5 176.88(17) . . . . ?
C2 C1 C6 I1 174.19(14) . . . . ?
N1 C1 C6 I1 -7.4(2) . . . . ?
C12 C7 C8 C9 -0.7(3) . . . . ?
C20 C7 C8 C9 178.7(2) . . . . ?
C7 C8 C9 C10 0.1(4) . . . . ?
C8 C9 C10 C11 0.5(4) . . . . ?
C9 C10 C11 C12 -0.5(5) . . . . ?
C8 C7 C12 C11 0.7(3) . . . . ?
C20 C7 C12 C11 -178.7(2) . . . . ?
C10 C11 C12 C7 -0.1(4) . . . . ?
C18 C13 C14 C15 -0.8(3) . . . . ?
C19 C13 C14 C15 -179.79(18) . . . . ?
C13 C14 C15 C16 0.2(3) . . . . ?
C14 C15 C16 C17 0.3(4) . . . . ?
C15 C16 C17 C18 -0.1(4) . . . . ?
C16 C17 C18 C13 -0.5(3) . . . . ?
C16 C17 C18 I2 -177.67(18) . . . . ?
C14 C13 C18 C17 1.0(3) . . . . ?
C19 C13 C18 C17 179.94(19) . . . . ?
C14 C13 C18 I2 178.00(14) . . . . ?
C19 C13 C18 I2 -3.0(2) . . . . ?
C18 C13 C19 O1 -69.6(3) . . . . ?
C14 C13 C19 O1 109.4(2) . . . . ?
C18 C13 C19 N1 111.8(2) . . . . ?
C14 C13 C19 N1 -69.2(2) . . . . ?
C8 C7 C20 N1 -72.3(2) . . . . ?
C12 C7 C20 N1 107.2(2) . . . . ?
O1 C19 N1 C1 175.38(18) . . . . ?
C13 C19 N1 C1 -6.0(3) . . . . ?
O1 C19 N1 C20 4.1(3) . . . . ?
C13 C19 N1 C20 -177.32(17) . . . . ?
C2 C1 N1 C19 -68.5(2) . . . . ?
C6 C1 N1 C19 113.1(2) . . . . ?
C2 C1 N1 C20 103.0(2) . . . . ?
C6 C1 N1 C20 -75.4(2) . . . . ?
C7 C20 N1 C19 123.03(19) . . . . ?
C7 C20 N1 C1 -48.7(2) . . . . ?

loop_
_cod_related_entry_id
_cod_related_entry_database
_cod_related_entry_code
1 ChemSpider 9694281
